data_4123491
loop_
_publ_author_name
'Smeets, Stef'
'McCusker, Lynne B.'
'Baerlocher, Christian'
'Xie, Dan'
'Chen, Cong-Yan'
'Zones, Stacey I.'

_publ_section_title
;
 SSZ-87: A Borosilicate Zeolite with Unusually Flexible 10-Ring Pore
 Openings.
;
_journal_issue 5
_journal_name_full 'Journal of the American Chemical Society'
_journal_page_first 2015
_journal_page_last 2020
_journal_paper_doi 10.1021/ja512411b
_journal_volume 137
_journal_year 2015
_chemical_formula_structural |(H2O)x|[Si61O128]
_chemical_formula_sum 'O128 Si61'
_chemical_name_common SSZ-87
_space_group_IT_number 12
_symmetry_cell_setting monoclinic
_symmetry_Int_Tables_number 12
_symmetry_space_group_name_Hall '-C 2y'
_symmetry_space_group_name_H-M 'C 1 2/m 1'
_cell_angle_alpha 90.0
_cell_angle_beta 124.759(2)
_cell_angle_gamma 90.0
_cell_formula_units_Z 1
_cell_length_a 21.2287(9)
_cell_length_b 17.8117(7)
_cell_length_c 12.3055(4)
_cell_volume 3822.7(3)
_diffrn_ambient_temperature 295
_diffrn_measurement_device_type synchrotron
_pd_meas_2theta_range_inc 0.004
_pd_meas_2theta_range_max 38.000
_pd_meas_2theta_range_min 2.000
_pd_meas_number_of_points 9490
_pd_proc_ls_prof_R_factor 0.038
_pd_proc_ls_prof_wR_expected 0.028
_pd_proc_ls_prof_wR_factor 0.109
_refine_ls_number_parameters 116
_refine_ls_number_restraints 107
_cod_data_source_file ja512411b_si_003.cif
_cod_data_source_block ssz-87_calcined
_cod_original_sg_symbol_H-M 'C 2/m'
_cod_original_formula_sum 'Si61 O128'
_cod_database_code 4123491
_pd_meas_wavelength 0.77465(1)

loop_
_symmetry_equiv_pos_as_xyz
'x, y, z '
'-x, y, -z '
'x, -y, z '
'-x, -y, -z '
'x+1/2, y+1/2, z '
'-x+1/2, y+1/2, -z '
'x+1/2, -y+1/2, z '
'-x+1/2, -y+1/2, -z '

loop_
_atom_site_label
_atom_site_type_symbol
_atom_site_symmetry_multiplicity
_atom_site_fract_x
_atom_site_fract_y
_atom_site_fract_z
_atom_site_occupancy
_atom_site_B_iso_or_equiv
Si1 Si 4 0.22957(12) 0 0.0254(2) 1 1.21(4)
Si2 Si 4 0.37611(12) 0 0.3046(2) 1 1.21(4)
Si3 Si 4 0.47737(12) 0 0.1842(2) 1 1.21(4)
Si4 Si 8 0.41491(13) 0.15427(16) 0.4474(2) 1 1.21(4)
Si5 Si 8 0.29571(12) 0.25639(15) 0.2124(2) 1 1.21(4)
Si6 Si 8 0.32887(13) 0.34100(16) 0.0363(2) 1 1.21(4)
Si7 Si 8 0.45261(13) 0.25029(15) 0.0535(2) 1 1.21(4)
Si8 Si 8 0.17221(13) 0.34355(16) 0.1944(2) 0.623(12) 1.21(4)
Si9 Si 8 0.06941(14) 0.34626(15) 0.2873(2) 1 1.21(4)
Si10 Si 4 0.17144(12) 0.5 0.0974(2) 1 1.21(4)
O1 O 4 0.2881(2) 0 0.1828(3) 1 2.73(11)
O2 O 8 0.3925(2) 0.07224(15) 0.3925(3) 1 2.73(11)
O3 O 4 0.43089(15) 0 0.2525(3) 1 2.73(11)
O4 O 4 0.4176(2) 0 0.0249(3) 1 2.73(11)
O5 O 8 0.3644(2) 0.2129(2) 0.3338(4) 1 2.73(11)
O6 O 4 0.5 0.1687(4) 0.5 1 2.73(11)
O7 O 8 0.24930(16) 0.2967(2) 0.2608(3) 1 2.73(11)
O8 O 8 0.32786(19) 0.3182(2) 0.1612(3) 1 2.73(11)
O9 O 8 0.2410(2) 0.1978(2) 0.0958(3) 1 2.73(11)
O10 O 8 0.32354(17) 0.42786(14) 0.0200(4) 1 2.73(11)
O11 O 8 0.40792(16) 0.3173(2) 0.0629(4) 1 2.73(11)
O12 O 4 0.5 0.2821(4) 0 1 2.73(11)
O13 O 8 0.1903(2) 0.42797(15) 0.1872(3) 1 2.73(11)
O14 O 8 0.14323(15) 0.3375(3) 0.2868(3) 1 2.73(11)
O15 O 8 0.1073(2) 0.3130(2) 0.0473(3) 1 2.73(11)
O16 O 8 0.0095(2) 0.2830(2) 0.1981(3) 1 2.73(11)
O17 O 8 0.0951(2) 0.3359(3) 0.4353(2) 1 2.73(11)
O18 O 8 0.03104(17) 0.42686(15) 0.2307(4) 1 2.73(11)
O19 O 4 0.22442(15) 0.5 0.0428(3) 1 2.73(11)
Ow1 O-2 8 0.4809(12) 0.4701(17) 0.8534(17) 0.710(13) 5
Ow2 O-2 8 0.328(3) 0.570(3) 0.687(4) 0.49(2) 5
Ow3 O-2 8 0.5161(13) 0.4237(14) 0.6147(18) 0.928(15) 5
Ow4 O-2 8 0.0828(17) 0.8593(16) 0.452(3) 0.737(16) 5
Ow5 O-2 8 0.2253(11) 0.5521(9) 0.4806(19) 0.863(14) 5
